data_1005040
loop_
_publ_author_name
'Clarke, S J'
'DiSalvo, F J'

_publ_section_title
;
Synthesis and structure of the subnitrides Ba2 Ge Ga N and (Bax Sr1-x)3
Ge2 N2 ; x = 0.7
;
_journal_coden_ASTM JALCEU
_journal_name_full 'Journal of Alloys Compd.'
_journal_page_first 158
_journal_page_last 162
_journal_paper_doi 10.1016/S0925-8388(97)00095-9
_journal_volume 259
_journal_year 1997
_chemical_formula_structural 'Ba2 Ge (Ga N)'
_chemical_formula_sum 'Ba2 Ga Ge N'
_chemical_name_systematic 'Dibarium germanide nitridogallate'
_space_group_IT_number 11
_symmetry_cell_setting monoclinic
_symmetry_Int_Tables_number 11
_symmetry_space_group_name_Hall '-P 2yb'
_symmetry_space_group_name_H-M 'P 1 21/m 1'
_cell_angle_alpha 90
_cell_angle_beta 108.87(1)
_cell_angle_gamma 90
_cell_formula_units_Z 2
_cell_length_a 7.249(1)
_cell_length_b 4.210(1)
_cell_length_c 9.314(1)
_cell_volume 269.0
_refine_ls_R_factor_all 0.054
_cod_database_code 1005040

loop_
_symmetry_equiv_pos_as_xyz
x,y,z
-x,1/2+y,-z
-x,-y,-z
x,1/2-y,z

loop_
_atom_site_aniso_label
_atom_site_aniso_U_11
_atom_site_aniso_U_12
_atom_site_aniso_U_13
_atom_site_aniso_U_22
_atom_site_aniso_U_23
_atom_site_aniso_U_33
Ba1 0.0086(69) 0. -0.0008(6) 0.010(1) 0. 0.0116(9)
Ba2 0.0122(9) 0. 0.0005(6) 0.009(1) 0. 0.0121(9)
Ge1 0.012(1) 0. .000(1) 0.007(1) 0. 0.016(1)
Ga1 0.009(1) 0. -0.001(1) 0.007(1) 0. 0.011(1)

loop_
_atom_site_label
_atom_site_type_symbol
_atom_site_symmetry_multiplicity
_atom_site_Wyckoff_symbol
_atom_site_fract_x
_atom_site_fract_y
_atom_site_fract_z
_atom_site_occupancy
_atom_site_attached_hydrogens
_atom_site_calc_flag
Ba1 Ba2+ 2 e 0.7962(2) 0.25 0.0384(1) 1. 0 d
Ba2 Ba2+ 2 e 0.8108(2) 0.25 0.6173(2) 1. 0 d
Ge1 Ge2- 2 e 0.3403(4) 0.25 0.7034(3) 1. 0 d
Ga1 Ga1+ 2 e 0.4609(4) 0.25 0.2464(3) 1. 0 d
N1 N3- 2 e 0.185(3) 0.25 0.174(2) 1. 0 d

loop_
_atom_type_symbol
_atom_type_oxidation_number
Ba2+ 2.000
Ge2- -2.000
Ga1+ 1.000
N3- -3.000
